data_4064551
loop_
_publ_author_name
'Liu, Pei Nian'
'Wen, Ting Bin'
'Ju, Kun Dong'
'Sung, Herman H.-Y.'
'Williams, Ian D.'
'Jia, Guochen'

_publ_section_title
;
 Mechanism Investigations of the Endo Cycloisomerization of Alkynols
 through Isolation and Characterization of Ruthenium Complexes from the
 Reactions of Alkynes with a Ruthenium Complex
;
_journal_issue 9
_journal_name_full Organometallics
_journal_page_first 2571
_journal_paper_doi 10.1021/om2001684
_journal_volume 30
_journal_year 2011
_chemical_formula_sum 'C63.5 H64.5 B Cl2 N3 O P Ru'
_chemical_formula_weight 1099.43
_chemical_name_systematic
; 
 ? 
;
_space_group_IT_number 15
_symmetry_cell_setting monoclinic
_symmetry_space_group_name_Hall '-C 2yc'
_symmetry_space_group_name_H-M 'C 1 2/c 1'
_atom_sites_solution_hydrogens geom
_atom_sites_solution_primary direct
_atom_sites_solution_secondary difmap
_audit_creation_method SHELXL-97
_cell_angle_alpha 90.00
_cell_angle_beta 93.945(2)
_cell_angle_gamma 90.00
_cell_formula_units_Z 8
_cell_length_a 33.8739(9)
_cell_length_b 12.3263(4)
_cell_length_c 27.7974(6)
_cell_measurement_reflns_used 5487
_cell_measurement_temperature 173(2)
_cell_measurement_theta_max 71.35
_cell_measurement_theta_min 4.24
_cell_volume 11579.0(5)
_computing_structure_refinement 'SHELXL-97 (Sheldrick, 1997)'
_computing_structure_solution 'SHELXS-97 (Sheldrick, 1990)'
_diffrn_ambient_temperature 173(2)
_diffrn_measured_fraction_theta_full 0.952
_diffrn_measured_fraction_theta_max 0.951
_diffrn_radiation_monochromator graphite
_diffrn_radiation_source 'fine-focus sealed tube'
_diffrn_radiation_type CuK\a
_diffrn_radiation_wavelength 1.54178
_diffrn_reflns_av_R_equivalents 0.0546
_diffrn_reflns_av_sigmaI/netI 0.0895
_diffrn_reflns_limit_h_max 36
_diffrn_reflns_limit_h_min -40
_diffrn_reflns_limit_k_max 14
_diffrn_reflns_limit_k_min -14
_diffrn_reflns_limit_l_max 33
_diffrn_reflns_limit_l_min -32
_diffrn_reflns_number 16943
_diffrn_reflns_theta_full 66.50
_diffrn_reflns_theta_max 66.99
_diffrn_reflns_theta_min 4.92
_exptl_absorpt_coefficient_mu 3.626
_exptl_absorpt_correction_T_max 1.00
_exptl_absorpt_correction_T_min 0.73
_exptl_absorpt_correction_type multi-scan
_exptl_absorpt_process_details SADABS
_exptl_crystal_colour colorless
_exptl_crystal_density_diffrn 1.261
_exptl_crystal_density_method 'not measured'
_exptl_crystal_description plate
_exptl_crystal_F_000 4580
_exptl_crystal_size_max 0.25
_exptl_crystal_size_mid 0.22
_exptl_crystal_size_min 0.03
_refine_diff_density_max 1.458
_refine_diff_density_min -1.556
_refine_diff_density_rms 0.084
_refine_ls_extinction_method none
_refine_ls_goodness_of_fit_ref 1.012
_refine_ls_hydrogen_treatment constr
_refine_ls_matrix_type full
_refine_ls_number_parameters 664
_refine_ls_number_reflns 9833
_refine_ls_number_restraints 4
_refine_ls_restrained_S_all 1.012
_refine_ls_R_factor_all 0.0870
_refine_ls_R_factor_gt 0.0548
_refine_ls_shift/su_max 0.001
_refine_ls_shift/su_mean 0.000
_refine_ls_structure_factor_coef Fsqd
_refine_ls_weighting_details
; calc 
 [0.00000+1.00000exp(0.80(sin\q/\l)^2^)]/ 
   [\s^2^(Fo^2^)+0.0000+0.0000*P+(0.0700P)^2^+0.0000sin\q/\l] 
 where P = 0.33333Fo^2^ + 0.66667Fc^2^ 
;
_refine_ls_weighting_scheme calc
_refine_ls_wR_factor_gt 0.1233
_refine_ls_wR_factor_ref 0.1329
_reflns_number_gt 6555
_reflns_number_total 9833
_reflns_threshold_expression >2sigma(I)
_cod_data_source_file om2001684_si_001.cif
_cod_data_source_block Complex13
_cod_depositor_comments
;
The following automatic conversions were performed:

'_symmetry_cell_setting' value 'Monoclinic' changed to 'monoclinic'
according to /home/saulius/struct/CIF-dictionaries/cif_core.dic
dictionary named 'cif_core.dic' version 2.4.1 from 2010-06-29.

Automatic conversion script
Id: cif_fix_values 1715 2011-07-08 13:25:40Z adriana 
;
_cod_original_sg_symbol_H-M C2/c
_cod_original_formula_sum 'C63.50 H64.50 B Cl2 N3 O P Ru'
_cod_database_code 4064551

loop_
_symmetry_equiv_pos_as_xyz
'x, y, z'
'-x, y, -z+1/2'
'x+1/2, y+1/2, z'
'-x+1/2, y+1/2, -z+1/2'
'-x, -y, -z'
'x, -y, z-1/2'
'-x+1/2, -y+1/2, -z'
'x+1/2, -y+1/2, z-1/2'

loop_
_atom_site_label
_atom_site_type_symbol
_atom_site_fract_x
_atom_site_fract_y
_atom_site_fract_z
_atom_site_U_iso_or_equiv
_atom_site_adp_type
_atom_site_occupancy
_atom_site_symmetry_multiplicity
_atom_site_calc_flag
_atom_site_refinement_flags
Ru1 Ru 0.099869(9) 0.43581(3) 0.358792(11) 0.02832(11) Uani 1 1 d .
P1 P 0.12668(3) 0.41529(10) 0.43666(3) 0.0276(3) Uani 1 1 d .
B1 B 0.26658(15) 0.9010(5) 0.35074(17) 0.0318(12) Uani 1 1 d .
O1 O 0.02320(9) 0.3463(3) 0.38620(13) 0.0495(10) Uani 1 1 d .
N1 N 0.15663(10) 0.4871(3) 0.33238(12) 0.0306(8) Uani 1 1 d .
C1 C 0.05325(12) 0.3844(4) 0.37574(14) 0.0328(11) Uani 1 1 d .
C2 C 0.08306(13) 0.6040(4) 0.37172(15) 0.0306(10) Uani 1 1 d .
H2A H 0.0907 0.6171 0.4062 0.037 Uiso 1 1 calc R
H2B H 0.1013 0.6483 0.3535 0.037 Uiso 1 1 calc R
C3 C 0.04283(14) 0.6579(5) 0.36276(18) 0.0441(13) Uani 1 1 d .
C4 C 0.01326(18) 0.6218(6) 0.3987(2) 0.0689(19) Uani 1 1 d .
H4A H 0.0243 0.6363 0.4316 0.103 Uiso 1 1 calc R
H4B H 0.0081 0.5440 0.3949 0.103 Uiso 1 1 calc R
H4C H -0.0115 0.6621 0.3927 0.103 Uiso 1 1 calc R
C5 C 0.02466(16) 0.6336(6) 0.3116(2) 0.0572(16) Uani 1 1 d .
H5A H 0.0431 0.6562 0.2879 0.086 Uiso 1 1 calc R
H5B H -0.0002 0.6735 0.3060 0.086 Uiso 1 1 calc R
H5C H 0.0196 0.5556 0.3083 0.086 Uiso 1 1 calc R
C6 C 0.04806(17) 0.7800(5) 0.3675(2) 0.0573(16) Uani 1 1 d .
H6A H 0.0669 0.8050 0.3447 0.086 Uiso 1 1 calc R
H6B H 0.0581 0.7978 0.4005 0.086 Uiso 1 1 calc R
H6C H 0.0225 0.8159 0.3603 0.086 Uiso 1 1 calc R
N10 N 0.12245(10) 0.2827(3) 0.33533(12) 0.0308(8) Uani 1 1 d .
C10 C 0.17989(12) 0.3917(4) 0.31776(14) 0.0313(10) Uani 1 1 d .
H10A H 0.2030 0.3827 0.3412 0.038 Uiso 1 1 calc R
H10B H 0.1901 0.4070 0.2859 0.038 Uiso 1 1 calc R
C11 C 0.15717(12) 0.2855(4) 0.31447(14) 0.0293(10) Uani 1 1 d .
C12 C 0.17277(14) 0.1948(4) 0.29367(16) 0.0370(11) Uani 1 1 d .
H12A H 0.1972 0.1994 0.2789 0.044 Uiso 1 1 calc R
C13 C 0.15293(16) 0.0981(4) 0.29436(19) 0.0442(12) Uani 1 1 d .
H13A H 0.1633 0.0348 0.2803 0.053 Uiso 1 1 calc R
C14 C 0.11758(16) 0.0948(5) 0.31591(19) 0.0468(13) Uani 1 1 d .
H14A H 0.1032 0.0289 0.3173 0.056 Uiso 1 1 calc R
C15 C 0.10340(14) 0.1884(4) 0.33547(17) 0.0400(12) Uani 1 1 d .
H15A H 0.0788 0.1855 0.3498 0.048 Uiso 1 1 calc R
N20 N 0.08598(10) 0.4543(4) 0.28278(12) 0.0359(10) Uani 1 1 d .
C20 C 0.14637(14) 0.5570(5) 0.28882(15) 0.0377(11) Uani 1 1 d .
H20A H 0.1397 0.6311 0.2994 0.045 Uiso 1 1 calc R
H20B H 0.1695 0.5621 0.2691 0.045 Uiso 1 1 calc R
C21 C 0.11215(13) 0.5105(5) 0.25916(15) 0.0385(12) Uani 1 1 d .
C22 C 0.10774(16) 0.5276(5) 0.20973(17) 0.0484(14) Uani 1 1 d .
H22A H 0.1262 0.5709 0.1940 0.058 Uiso 1 1 calc R
C23 C 0.07597(17) 0.4804(6) 0.18392(17) 0.0580(17) Uani 1 1 d .
H23A H 0.0719 0.4918 0.1501 0.070 Uiso 1 1 calc R
C24 C 0.05018(15) 0.4165(6) 0.20784(18) 0.0564(17) Uani 1 1 d .
H24A H 0.0288 0.3806 0.1906 0.068 Uiso 1 1 calc R
C25 C 0.05607(14) 0.4057(5) 0.25669(17) 0.0434(14) Uani 1 1 d .
H25A H 0.0382 0.3618 0.2730 0.052 Uiso 1 1 calc R
C30 C 0.18159(13) 0.5568(4) 0.36649(14) 0.0319(10) Uani 1 1 d .
H30A H 0.1649 0.6160 0.3781 0.038 Uiso 1 1 calc R
H30B H 0.2027 0.5906 0.3486 0.038 Uiso 1 1 calc R
C31 C 0.20061(12) 0.4973(4) 0.40975(14) 0.0268(9) Uani 1 1 d .
C32 C 0.24148(13) 0.5084(4) 0.41697(15) 0.0339(10) Uani 1 1 d .
H32A H 0.2555 0.5477 0.3942 0.041 Uiso 1 1 calc R
C33 C 0.26198(12) 0.4627(4) 0.45704(15) 0.0349(11) Uani 1 1 d .
H33A H 0.2899 0.4694 0.4612 0.042 Uiso 1 1 calc R
C34 C 0.24167(13) 0.4076(4) 0.49064(15) 0.0372(12) Uani 1 1 d .
H34A H 0.2555 0.3775 0.5184 0.045 Uiso 1 1 calc R
C35 C 0.20106(13) 0.3964(4) 0.48382(15) 0.0357(11) Uani 1 1 d .
H35A H 0.1871 0.3582 0.5070 0.043 Uiso 1 1 calc R
C36 C 0.18016(11) 0.4406(4) 0.44295(13) 0.0285(9) Uani 1 1 d .
C41 C 0.12550(13) 0.2749(4) 0.45952(14) 0.0323(10) Uani 1 1 d .
C42 C 0.15016(14) 0.1998(5) 0.43962(17) 0.0403(12) Uani 1 1 d .
H42A H 0.1671 0.2227 0.4158 0.048 Uiso 1 1 calc R
C43 C 0.15053(17) 0.0925(5) 0.4538(2) 0.0506(14) Uani 1 1 d .
H43A H 0.1672 0.0417 0.4393 0.061 Uiso 1 1 calc R
C44 C 0.1264(2) 0.0595(6) 0.4894(2) 0.0642(17) Uani 1 1 d .
H44A H 0.1263 -0.0142 0.4993 0.077 Uiso 1 1 calc R
C45 C 0.1026(2) 0.1343(6) 0.5102(2) 0.0665(18) Uani 1 1 d .
H45A H 0.0866 0.1123 0.5352 0.080 Uiso 1 1 calc R
C46 C 0.10178(17) 0.2422(5) 0.49485(18) 0.0501(14) Uani 1 1 d .
H46A H 0.0848 0.2928 0.5088 0.060 Uiso 1 1 calc R
C51 C 0.10709(12) 0.4976(4) 0.48391(14) 0.0307(10) Uani 1 1 d .
C52 C 0.06688(14) 0.4898(5) 0.49199(17) 0.0445(13) Uani 1 1 d .
H52A H 0.0503 0.4416 0.4731 0.053 Uiso 1 1 calc R
C53 C 0.05117(15) 0.5519(6) 0.52730(18) 0.0522(15) Uani 1 1 d .
H53A H 0.0240 0.5444 0.5331 0.063 Uiso 1 1 calc R
C54 C 0.07408(16) 0.6238(5) 0.55390(17) 0.0474(13) Uani 1 1 d .
H54A H 0.0629 0.6667 0.5779 0.057 Uiso 1 1 calc R
C55 C 0.11373(16) 0.6340(5) 0.54583(17) 0.0445(13) Uani 1 1 d .
H55A H 0.1298 0.6846 0.5640 0.053 Uiso 1 1 calc R
C56 C 0.13002(13) 0.5704(4) 0.51127(16) 0.0378(11) Uani 1 1 d .
H56A H 0.1574 0.5769 0.5063 0.045 Uiso 1 1 calc R
C61 C 0.22956(14) 0.8698(4) 0.38354(16) 0.0329(10) Uani 1 1 d .
C62 C 0.19054(14) 0.8542(4) 0.36580(17) 0.0406(12) Uani 1 1 d .
H62A H 0.1843 0.8622 0.3322 0.049 Uiso 1 1 calc R
C63 C 0.16049(16) 0.8276(5) 0.3950(2) 0.0499(14) Uani 1 1 d .
H63A H 0.1341 0.8209 0.3813 0.060 Uiso 1 1 calc R
C64 C 0.16851(19) 0.8108(5) 0.4433(2) 0.0576(16) Uani 1 1 d .
H64A H 0.1482 0.7887 0.4631 0.069 Uiso 1 1 calc R
C65 C 0.20661(18) 0.8264(5) 0.46291(18) 0.0497(14) Uani 1 1 d .
H65A H 0.2126 0.8160 0.4965 0.060 Uiso 1 1 calc R
C66 C 0.23588(16) 0.8570(4) 0.43390(16) 0.0412(12) Uani 1 1 d .
H66A H 0.2616 0.8702 0.4485 0.049 Uiso 1 1 calc R
C71 C 0.30116(13) 0.8075(4) 0.35384(14) 0.0308(10) Uani 1 1 d .
C72 C 0.30377(14) 0.7207(4) 0.38650(16) 0.0361(11) Uani 1 1 d .
H72A H 0.2836 0.7131 0.4084 0.043 Uiso 1 1 calc R
C73 C 0.33404(15) 0.6461(5) 0.38835(19) 0.0442(13) Uani 1 1 d .
H73A H 0.3344 0.5892 0.4114 0.053 Uiso 1 1 calc R
C74 C 0.36359(15) 0.6526(5) 0.35754(19) 0.0464(13) Uani 1 1 d .
H74A H 0.3845 0.6011 0.3591 0.056 Uiso 1 1 calc R
C75 C 0.36251(15) 0.7352(5) 0.32425(18) 0.0467(13) Uani 1 1 d .
H75A H 0.3828 0.7412 0.3024 0.056 Uiso 1 1 calc R
C76 C 0.33157(14) 0.8100(5) 0.32267(15) 0.0391(12) Uani 1 1 d .
H76A H 0.3312 0.8658 0.2990 0.047 Uiso 1 1 calc R
C81 C 0.28410(14) 1.0188(4) 0.37019(13) 0.0316(10) Uani 1 1 d .
C82 C 0.32396(14) 1.0422(4) 0.38017(14) 0.0356(11) Uani 1 1 d .
H82A H 0.3429 0.9867 0.3761 0.043 Uiso 1 1 calc R
C83 C 0.33705(15) 1.1429(5) 0.39577(15) 0.0426(13) Uani 1 1 d .
H83A H 0.3646 1.1550 0.4022 0.051 Uiso 1 1 calc R
C84 C 0.31102(17) 1.2256(4) 0.40222(15) 0.0421(13) Uani 1 1 d .
H84A H 0.3203 1.2952 0.4125 0.051 Uiso 1 1 calc R
C85 C 0.27090(16) 1.2058(4) 0.39345(15) 0.0412(12) Uani 1 1 d .
H85A H 0.2523 1.2619 0.3981 0.049 Uiso 1 1 calc R
C86 C 0.25796(15) 1.1047(4) 0.37793(15) 0.0368(11) Uani 1 1 d .
H86A H 0.2303 1.0927 0.3723 0.044 Uiso 1 1 calc R
C91 C 0.24996(12) 0.9104(4) 0.29351(14) 0.0298(10) Uani 1 1 d .
C92 C 0.24710(12) 1.0066(4) 0.26719(14) 0.0299(10) Uani 1 1 d .
H92A H 0.2570 1.0715 0.2820 0.036 Uiso 1 1 calc R
C93 C 0.23015(13) 1.0114(4) 0.21967(15) 0.0315(10) Uani 1 1 d .
H93A H 0.2281 1.0789 0.2032 0.038 Uiso 1 1 calc R
C94 C 0.21656(13) 0.9184(4) 0.19717(14) 0.0347(11) Uani 1 1 d .
H94A H 0.2049 0.9210 0.1651 0.042 Uiso 1 1 calc R
C95 C 0.21997(14) 0.8208(4) 0.22146(15) 0.0357(11) Uani 1 1 d .
H95A H 0.2112 0.7558 0.2058 0.043 Uiso 1 1 calc R
C96 C 0.23627(13) 0.8173(4) 0.26878(14) 0.0319(10) Uani 1 1 d .
H96A H 0.2382 0.7493 0.2849 0.038 Uiso 1 1 calc R
C1S C 0.1160(2) 0.1452(8) 0.6892(3) 0.096(3) Uani 1 1 d .
H1SA H 0.1383 0.1905 0.6800 0.115 Uiso 1 1 calc R
H1SB H 0.1243 0.0684 0.6876 0.115 Uiso 1 1 calc R
Cl1 Cl 0.10686(8) 0.17495(19) 0.74823(8) 0.1021(7) Uani 1 1 d .
Cl2 Cl 0.07728(7) 0.1650(3) 0.64868(9) 0.1371(11) Uani 1 1 d .
C11S C -0.0061(9) 0.168(3) 0.5038(11) 0.088(9) Uiso 0.25 1 d PD
C12S C -0.0057(15) 0.103(3) 0.4580(13) 0.154(19) Uiso 0.25 1 d PD
C13S C -0.0210(12) 0.077(4) 0.4087(13) 0.120(13) Uiso 0.25 1 d PD
C14S C 0.0054(11) -0.010(3) 0.4772(12) 0.100(11) Uiso 0.25 1 d PD
C15S C 0.0234(11) 0.118(3) 0.2171(13) 0.098(10) Uiso 0.25 1 d P
C16S C 0.0056(14) 0.022(4) 0.2282(14) 0.122(14) Uiso 0.25 1 d P

loop_
_atom_site_aniso_label
_atom_site_aniso_U_11
_atom_site_aniso_U_22
_atom_site_aniso_U_33
_atom_site_aniso_U_23
_atom_site_aniso_U_13
_atom_site_aniso_U_12
Ru1 0.02416(15) 0.0394(2) 0.02111(14) -0.00200(16) -0.00063(10) -0.00004(18)
P1 0.0243(5) 0.0379(7) 0.0207(4) 0.0000(5) 0.0012(4) -0.0007(5)
B1 0.034(2) 0.038(3) 0.023(2) 0.000(2) -0.0009(19) 0.001(2)
O1 0.0337(17) 0.066(3) 0.0491(19) -0.0066(19) 0.0039(15) -0.0134(19)
N1 0.0326(18) 0.031(2) 0.0268(16) 0.0011(16) -0.0052(14) 0.0080(17)
C1 0.028(2) 0.047(3) 0.0230(19) 0.003(2) 0.0019(16) 0.001(2)
C2 0.034(2) 0.027(3) 0.031(2) -0.0007(19) 0.0010(17) 0.004(2)
C3 0.039(3) 0.052(4) 0.041(3) -0.001(3) 0.003(2) 0.005(3)
C4 0.048(3) 0.082(5) 0.078(4) 0.005(4) 0.020(3) 0.017(3)
C5 0.043(3) 0.067(4) 0.059(3) -0.003(3) -0.015(3) 0.015(3)
C6 0.056(3) 0.049(4) 0.065(3) -0.004(3) -0.008(3) 0.016(3)
N10 0.0283(17) 0.038(2) 0.0262(16) -0.0027(16) 0.0007(14) 0.0020(18)
C10 0.028(2) 0.044(3) 0.0223(18) -0.0043(19) 0.0063(16) 0.004(2)
C11 0.031(2) 0.034(3) 0.0219(18) 0.0043(19) -0.0025(16) 0.001(2)
C12 0.037(2) 0.041(3) 0.034(2) -0.001(2) 0.0070(19) 0.007(2)
C13 0.052(3) 0.034(3) 0.047(3) -0.006(2) 0.006(2) 0.008(2)
C14 0.047(3) 0.041(3) 0.052(3) -0.003(3) 0.004(2) -0.002(3)
C15 0.034(2) 0.043(3) 0.043(2) -0.007(2) 0.0026(19) -0.007(2)
N20 0.0304(18) 0.051(3) 0.0261(17) -0.0056(18) -0.0002(14) 0.0058(19)
C20 0.043(2) 0.041(3) 0.029(2) 0.008(2) -0.0012(18) 0.007(3)
C21 0.036(2) 0.053(3) 0.025(2) 0.000(2) -0.0019(18) 0.015(2)
C22 0.051(3) 0.066(4) 0.028(2) 0.006(2) 0.000(2) 0.017(3)
C23 0.058(3) 0.089(5) 0.025(2) -0.004(3) -0.005(2) 0.016(3)
C24 0.040(3) 0.088(5) 0.039(3) -0.014(3) -0.009(2) 0.014(3)
C25 0.029(2) 0.067(4) 0.033(2) -0.008(2) -0.0020(18) 0.001(2)
C30 0.034(2) 0.035(3) 0.0258(18) -0.002(2) -0.0017(16) 0.003(2)
C31 0.029(2) 0.029(3) 0.0229(18) -0.0041(18) 0.0039(16) -0.0026(19)
C32 0.034(2) 0.037(3) 0.030(2) -0.005(2) 0.0022(18) -0.003(2)
C33 0.026(2) 0.047(3) 0.031(2) -0.006(2) -0.0018(17) -0.002(2)
C34 0.029(2) 0.055(4) 0.027(2) -0.003(2) -0.0044(17) 0.001(2)
C35 0.034(2) 0.050(3) 0.0228(19) 0.000(2) 0.0016(17) 0.001(2)
C36 0.0254(18) 0.035(3) 0.0243(18) -0.001(2) -0.0010(15) 0.000(2)
C41 0.033(2) 0.039(3) 0.0244(19) 0.002(2) -0.0036(17) -0.007(2)
C42 0.042(3) 0.043(3) 0.035(2) 0.002(2) -0.003(2) 0.001(2)
C43 0.054(3) 0.048(4) 0.048(3) 0.000(3) -0.008(2) 0.005(3)
C44 0.083(4) 0.046(4) 0.062(3) 0.008(3) -0.007(3) -0.011(4)
C45 0.079(4) 0.065(5) 0.057(3) 0.016(3) 0.015(3) -0.019(4)
C46 0.060(3) 0.049(4) 0.041(3) 0.001(3) 0.008(2) -0.010(3)
C51 0.032(2) 0.041(3) 0.0193(17) -0.0009(19) -0.0008(16) 0.001(2)
C52 0.033(2) 0.066(4) 0.034(2) -0.010(3) 0.0030(19) -0.001(3)
C53 0.039(2) 0.078(5) 0.040(2) -0.010(3) 0.010(2) 0.002(3)
C54 0.050(3) 0.058(4) 0.035(2) -0.010(3) 0.008(2) 0.010(3)
C55 0.054(3) 0.042(3) 0.036(2) -0.010(2) -0.006(2) 0.003(3)
C56 0.035(2) 0.042(3) 0.036(2) -0.002(2) -0.0012(18) -0.002(2)
C61 0.042(2) 0.026(3) 0.031(2) -0.0016(19) 0.0043(19) 0.001(2)
C62 0.045(3) 0.038(3) 0.038(2) -0.002(2) 0.005(2) -0.001(2)
C63 0.044(3) 0.042(3) 0.065(3) -0.007(3) 0.016(3) -0.004(3)
C64 0.075(4) 0.033(3) 0.070(4) 0.002(3) 0.041(3) -0.002(3)
C65 0.077(4) 0.040(3) 0.034(2) 0.005(2) 0.019(2) 0.003(3)
C66 0.055(3) 0.043(3) 0.026(2) 0.000(2) 0.005(2) 0.003(3)
C71 0.035(2) 0.036(3) 0.0209(18) -0.0063(19) -0.0042(17) -0.005(2)
C72 0.039(2) 0.035(3) 0.033(2) -0.002(2) -0.0058(19) -0.005(2)
C73 0.047(3) 0.036(3) 0.048(3) 0.006(2) -0.010(2) 0.000(3)
C74 0.041(3) 0.041(3) 0.056(3) -0.007(3) -0.010(2) 0.003(2)
C75 0.041(3) 0.055(4) 0.043(3) -0.012(3) 0.002(2) 0.001(3)
C76 0.047(3) 0.045(3) 0.024(2) -0.003(2) -0.0008(19) -0.001(2)
C81 0.048(3) 0.031(3) 0.0153(16) 0.0039(18) 0.0008(17) -0.002(2)
C82 0.049(3) 0.035(3) 0.0224(18) 0.0014(19) -0.0009(18) -0.004(2)
C83 0.048(3) 0.053(4) 0.025(2) -0.003(2) -0.0024(19) -0.014(3)
C84 0.072(3) 0.033(3) 0.0198(19) -0.001(2) -0.002(2) -0.014(3)
C85 0.067(3) 0.033(3) 0.024(2) -0.001(2) -0.001(2) 0.001(3)
C86 0.049(3) 0.038(3) 0.0224(19) 0.002(2) -0.0033(19) 0.001(2)
C91 0.028(2) 0.035(3) 0.0261(19) -0.0015(18) 0.0011(16) -0.0002(19)
C92 0.035(2) 0.032(3) 0.0227(19) -0.0035(19) 0.0026(17) 0.001(2)
C93 0.037(2) 0.034(3) 0.0234(19) 0.0030(19) 0.0027(17) 0.007(2)
C94 0.036(2) 0.046(3) 0.0217(18) -0.002(2) 0.0003(16) 0.004(2)
C95 0.046(3) 0.035(3) 0.025(2) -0.005(2) -0.0024(19) -0.002(2)
C96 0.041(2) 0.034(3) 0.0211(19) 0.0006(19) 0.0006(18) 0.001(2)
C1S 0.085(5) 0.107(7) 0.093(6) -0.022(5) -0.006(4) 0.014(5)
Cl1 0.149(2) 0.0794(15) 0.0773(12) -0.0031(11) 0.0061(12) -0.0023(14)
Cl2 0.0928(15) 0.218(4) 0.0971(15) 0.0150(19) -0.0180(13) -0.0138(19)

loop_
_atom_type_symbol
_atom_type_description
_atom_type_scat_dispersion_real
_atom_type_scat_dispersion_imag
_atom_type_scat_source
C C 0.0181 0.0091 'International Tables Vol C Tables 4.2.6.8 and 6.1.1.4'
H H 0.0000 0.0000 'International Tables Vol C Tables 4.2.6.8 and 6.1.1.4'
B B 0.0090 0.0039 'International Tables Vol C Tables 4.2.6.8 and 6.1.1.4'
N N 0.0311 0.0180 'International Tables Vol C Tables 4.2.6.8 and 6.1.1.4'
O O 0.0492 0.0322 'International Tables Vol C Tables 4.2.6.8 and 6.1.1.4'
P P 0.2955 0.4335 'International Tables Vol C Tables 4.2.6.8 and 6.1.1.4'
Cl Cl 0.3639 0.7018 'International Tables Vol C Tables 4.2.6.8 and 6.1.1.4'
Ru Ru 0.0552 3.2960 'International Tables Vol C Tables 4.2.6.8 and 6.1.1.4'

loop_
_geom_angle_atom_site_label_1
_geom_angle_atom_site_label_2
_geom_angle_atom_site_label_3
_geom_angle
_geom_angle_site_symmetry_1
_geom_angle_site_symmetry_3
C1 Ru1 N20 99.13(16) . .
C1 Ru1 N10 96.17(19) . .
N20 Ru1 N10 81.56(14) . .
C1 Ru1 C2 92.7(2) . .
N20 Ru1 C2 91.11(16) . .
N10 Ru1 C2 169.25(16) . .
C1 Ru1 N1 174.45(18) . .
N20 Ru1 N1 77.18(13) . .
N10 Ru1 N1 79.26(14) . .
C2 Ru1 N1 91.49(16) . .
C1 Ru1 P1 90.68(13) . .
N20 Ru1 P1 169.46(10) . .
N10 Ru1 P1 93.62(9) . .
C2 Ru1 P1 92.29(11) . .
N1 Ru1 P1 92.75(9) . .
C51 P1 C36 104.1(2) . .
C51 P1 C41 104.9(2) . .
C36 P1 C41 99.9(2) . .
C51 P1 Ru1 118.50(14) . .
C36 P1 Ru1 113.20(13) . .
C41 P1 Ru1 114.22(13) . .
C71 B1 C61 112.0(4) . .
C71 B1 C81 111.2(4) . .
C61 B1 C81 107.2(4) . .
C71 B1 C91 107.1(4) . .
C61 B1 C91 109.1(3) . .
C81 B1 C91 110.2(4) . .
C10 N1 C30 109.9(3) . .
C10 N1 C20 109.3(3) . .
C30 N1 C20 105.6(4) . .
C10 N1 Ru1 110.8(3) . .
C30 N1 Ru1 115.0(3) . .
C20 N1 Ru1 105.9(3) . .
O1 C1 Ru1 177.0(5) . .
C3 C2 Ru1 128.9(3) . .
C6 C3 C2 108.7(4) . .
C6 C3 C4 108.0(5) . .
C2 C3 C4 112.7(5) . .
C6 C3 C5 108.0(5) . .
C2 C3 C5 111.3(4) . .
C4 C3 C5 108.0(5) . .
C15 N10 C11 117.5(4) . .
C15 N10 Ru1 125.6(3) . .
C11 N10 Ru1 116.5(3) . .
N1 C10 C11 115.0(3) . .
N10 C11 C12 122.0(4) . .
N10 C11 C10 116.7(4) . .
C12 C11 C10 121.1(4) . .
C13 C12 C11 119.8(4) . .
C12 C13 C14 118.3(5) . .
C15 C14 C13 119.1(5) . .
N10 C15 C14 123.3(5) . .
C21 N20 C25 117.9(4) . .
C21 N20 Ru1 115.6(3) . .
C25 N20 Ru1 126.1(3) . .
C21 C20 N1 110.6(4) . .
N20 C21 C22 122.5(5) . .
N20 C21 C20 116.5(4) . .
C22 C21 C20 121.1(5) . .
C23 C22 C21 118.5(5) . .
C22 C23 C24 119.1(5) . .
C25 C24 C23 118.7(5) . .
N20 C25 C24 123.1(5) . .
N1 C30 C31 114.5(4) . .
C36 C31 C32 119.5(4) . .
C36 C31 C30 124.8(4) . .
C32 C31 C30 115.6(4) . .
C33 C32 C31 120.8(4) . .
C34 C33 C32 119.9(4) . .
C33 C34 C35 119.7(4) . .
C34 C35 C36 120.8(4) . .
C31 C36 C35 119.2(4) . .
C31 C36 P1 124.0(3) . .
C35 C36 P1 116.7(3) . .
C46 C41 C42 119.2(5) . .
C46 C41 P1 123.4(4) . .
C42 C41 P1 117.4(4) . .
C43 C42 C41 121.3(5) . .
C42 C43 C44 119.4(6) . .
C45 C44 C43 119.6(6) . .
C44 C45 C46 120.5(6) . .
C41 C46 C45 120.0(6) . .
C56 C51 C52 118.3(4) . .
C56 C51 P1 122.7(3) . .
C52 C51 P1 119.0(4) . .
C53 C52 C51 120.2(5) . .
C54 C53 C52 120.9(5) . .
C53 C54 C55 119.6(5) . .
C54 C55 C56 120.0(5) . .
C51 C56 C55 121.0(4) . .
C62 C61 C66 114.3(4) . .
C62 C61 B1 125.3(4) . .
C66 C61 B1 120.4(4) . .
C63 C62 C61 123.0(5) . .
C64 C63 C62 120.5(5) . .
C63 C64 C65 118.9(5) . .
C66 C65 C64 120.0(5) . .
C65 C66 C61 123.2(5) . .
C76 C71 C72 113.8(4) . .
C76 C71 B1 120.5(4) . .
C72 C71 B1 125.6(4) . .
C73 C72 C71 123.2(5) . .
C74 C73 C72 121.0(5) . .
C73 C74 C75 118.7(5) . .
C74 C75 C76 119.7(5) . .
C71 C76 C75 123.5(5) . .
C82 C81 C86 115.2(4) . .
C82 C81 B1 124.9(4) . .
C86 C81 B1 119.9(4) . .
C83 C82 C81 122.5(5) . .
C84 C83 C82 121.1(5) . .
C83 C84 C85 118.6(5) . .
C86 C85 C84 120.0(5) . .
C85 C86 C81 122.6(5) . .
C92 C91 C96 115.5(4) . .
C92 C91 B1 124.8(4) . .
C96 C91 B1 119.6(4) . .
C91 C92 C93 122.6(4) . .
C94 C93 C92 119.8(4) . .
C93 C94 C95 119.5(4) . .
C94 C95 C96 120.2(4) . .
C95 C96 C91 122.4(4) . .
Cl2 C1S Cl1 115.0(5) . .
C12S C11S C14S 73(2) . 5_556
C13S C12S C11S 152(4) . .
C13S C12S C14S 101(3) . .
C11S C12S C14S 102(2) . .
C14S C14S C12S 95(3) 5_556 .
C14S C14S C11S 86(3) 5_556 5_556
C12S C14S C11S 166(3) . 5_556
C16S C16S C15S 112(3) 2 .

loop_
_geom_bond_atom_site_label_1
_geom_bond_atom_site_label_2
_geom_bond_distance
_geom_bond_site_symmetry_2
Ru1 C1 1.794(4) .
Ru1 N20 2.145(3) .
Ru1 N10 2.154(4) .
Ru1 C2 2.186(5) .
Ru1 N1 2.198(4) .
Ru1 P1 2.3028(10) .
P1 C51 1.821(5) .
P1 C36 1.835(4) .
P1 C41 1.845(5) .
B1 C71 1.641(7) .
B1 C61 1.646(7) .
B1 C81 1.646(7) .
B1 C91 1.655(6) .
O1 C1 1.176(5) .
N1 C10 1.487(6) .
N1 C30 1.498(5) .
N1 C20 1.507(5) .
C2 C3 1.521(6) .
C3 C6 1.520(8) .
C3 C4 1.529(8) .
C3 C5 1.540(7) .
N10 C15 1.330(6) .
N10 C11 1.347(5) .
C10 C11 1.518(7) .
C11 C12 1.381(7) .
C12 C13 1.369(7) .
C13 C14 1.376(7) .
C14 C15 1.376(7) .
N20 C21 1.333(6) .
N20 C25 1.345(6) .
C20 C21 1.490(6) .
C21 C22 1.388(6) .
C22 C23 1.380(8) .
C23 C24 1.381(9) .
C24 C25 1.365(7) .
C30 C31 1.514(6) .
C31 C36 1.381(6) .
C31 C32 1.392(6) .
C32 C33 1.391(6) .
C33 C34 1.376(7) .
C34 C35 1.383(6) .
C35 C36 1.407(6) .
C41 C46 1.371(7) .
C41 C42 1.387(7) .
C42 C43 1.379(8) .
C43 C44 1.386(9) .
C44 C45 1.380(9) .
C45 C46 1.396(9) .
C51 C56 1.380(6) .
C51 C52 1.399(6) .
C52 C53 1.380(7) .
C53 C54 1.362(8) .
C54 C55 1.382(7) .
C55 C56 1.384(7) .
C61 C62 1.392(6) .
C61 C66 1.410(6) .
C62 C63 1.383(7) .
C63 C64 1.369(8) .
C64 C65 1.380(8) .
C65 C66 1.373(7) .
C71 C76 1.391(6) .
C71 C72 1.402(7) .
C72 C73 1.376(7) .
C73 C74 1.364(7) .
C74 C75 1.374(8) .
C75 C76 1.395(7) .
C81 C82 1.390(6) .
C81 C86 1.406(7) .
C82 C83 1.377(7) .
C83 C84 1.368(7) .
C84 C85 1.386(7) .
C85 C86 1.380(7) .
C91 C92 1.393(6) .
C91 C96 1.400(6) .
C92 C93 1.405(5) .
C93 C94 1.370(7) .
C94 C95 1.380(7) .
C95 C96 1.392(5) .
C1S Cl2 1.686(8) .
C1S Cl1 1.728(8) .
C11S C12S 1.51(3) .
C11S C14S 2.02(5) 5_556
C12S C13S 1.47(3) .
C12S C14S 1.53(3) .
C14S C14S 1.36(6) 5_556
C14S C11S 2.02(5) 5_556
C15S C16S 1.37(5) .
C16S C16S 1.29(8) 2
